data_4519010
loop_
_publ_author_name
'Kimata, Hironori'
'Inagaki, Takashi'
'Mochida, Tomoyuki'

_publ_section_title
;
 Anion-Ordering Phase Transitions in Biferrocenium and Ferrocenium Salts
 with the Bis(trifluoromethanesulfonyl)amide Anion.
;
_journal_issue 32
_journal_name_full 'ACS omega'
_journal_page_first 21139
_journal_page_last 21146
_journal_paper_doi 10.1021/acsomega.1c03059
_journal_volume 6
_journal_year 2021
_chemical_formula_moiety 'C2 F6 N O4 S2, C20 H18 Fe2'
_chemical_formula_sum 'C22 H18 F6 Fe2 N O4 S2'
_chemical_formula_weight 650.19
_space_group_crystal_system monoclinic
_space_group_IT_number 11
_space_group_name_Hall '-P 2yb'
_space_group_name_H-M_alt 'P 1 21/m 1'
_atom_sites_solution_hydrogens geom
_cell_angle_alpha 90
_cell_angle_beta 90.995(2)
_cell_angle_gamma 90
_cell_formula_units_Z 2
_cell_length_a 6.9892(12)
_cell_length_b 9.8482(16)
_cell_length_c 17.931(3)
_cell_measurement_reflns_used 5204
_cell_measurement_temperature 273.(2)
_cell_measurement_theta_max 28.7484
_cell_measurement_theta_min 2.3603
_cell_volume 1234.0(4)
_computing_cell_refinement 'SAINT V8.38A (Bruker AXS Inc., 2017)'
_computing_data_reduction 'SAINT V8.38A (Bruker AXS Inc., 2017)'
_computing_molecular_graphics 'shelXle (C.B. Huebschle, rev 833)'
_computing_structure_refinement 'SHELXL-2016/6 (Sheldrick, 2016)'
_computing_structure_solution 'SHELXT 2014/5 (Sheldrick, 2014)'
_diffrn_ambient_temperature 273.(2)
_diffrn_detector_area_resol_mean 8.3333
_diffrn_measured_fraction_theta_full 0.978
_diffrn_measured_fraction_theta_max 0.978
_diffrn_measurement_device_type 'Bruker APEXII CCD area detector'
_diffrn_measurement_method 'phi and omega scans'
_diffrn_radiation_monochromator 'Bruker Helios multilayer confocal mirror'
_diffrn_radiation_source 'Bruker TXS fine-focus rotating anode'
_diffrn_radiation_type MoK\a
_diffrn_radiation_wavelength 0.71073
_diffrn_reflns_av_R_equivalents 0.0183
_diffrn_reflns_av_unetI/netI 0.0225
_diffrn_reflns_limit_h_max 8
_diffrn_reflns_limit_h_min -7
_diffrn_reflns_limit_k_max 12
_diffrn_reflns_limit_k_min -9
_diffrn_reflns_limit_l_max 21
_diffrn_reflns_limit_l_min -21
_diffrn_reflns_number 5810
_diffrn_reflns_theta_full 25.67
_diffrn_reflns_theta_max 25.67
_diffrn_reflns_theta_min 2.27
_diffrn_source 'rotating-anode X-ray tube'
_diffrn_source_type 'Bruker Turbo X-ray Source'
_exptl_absorpt_coefficient_mu 1.421
_exptl_absorpt_correction_T_max 0.57
_exptl_absorpt_correction_T_min 0.49
_exptl_absorpt_correction_type multi-scan
_exptl_absorpt_process_details
;
SADABS-2016/2 - Bruker AXS area detector scaling and absorption correction
;
_exptl_crystal_colour blue
_exptl_crystal_density_diffrn 1.750
_exptl_crystal_density_method 'not measured'
_exptl_crystal_description block
_exptl_crystal_F_000 654
_exptl_crystal_size_max 0.530
_exptl_crystal_size_mid 0.510
_exptl_crystal_size_min 0.440
_refine_diff_density_max 1.128
_refine_diff_density_min -0.563
_refine_ls_extinction_method none
_refine_ls_goodness_of_fit_ref 1.109
_refine_ls_hydrogen_treatment constr
_refine_ls_matrix_type full
_refine_ls_number_parameters 248
_refine_ls_number_reflns 2437
_refine_ls_number_restraints 48
_refine_ls_restrained_S_all 1.177
_refine_ls_R_factor_all 0.0665
_refine_ls_R_factor_gt 0.0598
_refine_ls_shift/su_max 0.021
_refine_ls_shift/su_mean 0.004
_refine_ls_structure_factor_coef Fsqd
_refine_ls_weighting_details 'w=1/[\s^2^(Fo^2^)+(0.0635P)^2^+2.5369P] where P=(Fo^2^+2Fc^2^)/3'
_refine_ls_weighting_scheme calc
_refine_ls_wR_factor_gt 0.1497
_refine_ls_wR_factor_ref 0.1553
_reflns_number_gt 2164
_reflns_number_total 2437
_reflns_threshold_expression 'I > 2\s(I)'
_cod_data_source_file ao1c03059_si_005.cif
_cod_data_source_block BifcTf2N_273K
_cod_depositor_comments
;
The following automatic conversions were performed:

data item '_exptl_absorpt_correction_type' value 'Multi-Scan' was
changed to 'multi-scan' in accordance with the
/home/data/users/saulius/crontab/automatic-downloads/current/ACS/lib/dictionaries/cif_core.dic
dictionary named 'cif_core.dic' version 2.4.2 last updated on
2011-04-26.

Automatic conversion script
Id: cif_fix_values 7556 2019-12-06 15:28:31Z antanas 
;
_cod_database_code 4519010

loop_
_space_group_symop_operation_xyz
'x, y, z'
'-x, y+1/2, -z'
'-x, -y, -z'
'x, -y-1/2, z'

loop_
_atom_site_type_symbol
_atom_site_label
_atom_site_fract_x
_atom_site_fract_y
_atom_site_fract_z
_atom_site_U_iso_or_equiv
_atom_site_adp_type
_atom_site_calc_flag
_atom_site_refinement_flags_adp
_atom_site_refinement_flags_occupancy
_atom_site_refinement_flags_posn
_atom_site_occupancy
_atom_site_disorder_assembly
_atom_site_disorder_group
F F1 0.131(3) 0.75 0.5230(8) 0.234(17) Uani d TU P S 0.5 A 1
F F2 0.210(2) 0.8448(14) 0.6252(14) 0.164(9) Uani d . P . 0.5 A 1
O O1 -0.2008(17) 0.6439(13) 0.5610(6) 0.121(4) Uani d . P . 0.5 A 1
N N1 -0.108(4) 0.665(4) 0.690(2) 0.046(6) Uani d U P . 0.25 A 1
O O2 -0.0839(19) 0.8720(12) 0.7733(6) 0.123(4) Uani d . P . 0.5 A 1
F F3 -0.402(2) 0.75 0.8659(5) 0.119(6) Uani d T P S 0.5 B 1
F F4 -0.479(3) 0.641(2) 0.7663(13) 0.190(12) Uani d . P . 0.5 B 1
F F1A 0.213(4) 0.75 0.6470(18) 0.31(3) Uani d T P S 0.5 A 2
F F2A 0.168(3) 0.8521(16) 0.5602(11) 0.205(12) Uani d . P . 0.5 A 2
O O1A -0.2039(15) 0.6272(11) 0.6129(6) 0.108(3) Uani d . P . 0.5 A 2
N N1A -0.166(4) 0.835(5) 0.694(3) 0.057(7) Uani d U P . 0.25 A 2
O O2A -0.0562(19) 0.8576(14) 0.8218(6) 0.125(4) Uani d . P . 0.5 A 2
F F3A -0.491(3) 0.75 0.7444(18) 0.24(3) Uani d T P S 0.5 B 2
F F4A -0.437(4) 0.656(3) 0.8242(16) 0.316(16) Uani d U P . 0.5 B 2
C C13 0.1158(14) 0.75 0.5938(5) 0.083(2) Uani d TU P S 1 . .
C C14 -0.3914(19) 0.75 0.7904(7) 0.098(3) Uani d TU P S 1 . .
S S2 -0.1384(3) 0.75 0.77051(10) 0.0777(6) Uani d T P S 1 A .
S S1 -0.1343(3) 0.75 0.61545(10) 0.0748(6) Uani d T P S 1 A .
C C1 0.8346(8) 0.75 0.2419(4) 0.0513(14) Uani d T P S 1 . .
C C2 0.8712(6) 0.8660(5) 0.2874(3) 0.0601(11) Uani d . . . 1 . .
H H2 0.856447 0.960746 0.271681 0.072 Uiso calc U . R 1 . .
C C3 0.9359(6) 0.8217(6) 0.3588(3) 0.0677(13) Uani d . . . 1 . .
H H3 0.976627 0.880243 0.400292 0.081 Uiso calc U . R 1 . .
C C4 0.3869(7) 0.8173(6) 0.3245(4) 0.0840(17) Uani d . . . 1 . .
H H4 0.340602 0.875055 0.283511 0.101 Uiso calc U . R 1 . .
C C5 0.4569(10) 0.8624(9) 0.3916(6) 0.128(3) Uani d U . . 1 . .
H H5 0.466935 0.956846 0.408383 0.153 Uiso calc U . R 1 . .
C C6 0.4971(16) 0.75 0.4317(6) 0.125(4) Uani d TU P S 1 . .
H H6 0.545921 0.750001 0.483303 0.15 Uiso calc U P R 1 . .
C C7 0.7606(8) 0.75 0.1663(4) 0.0542(15) Uani d T P S 1 . .
C C8 0.7256(6) 0.6333(5) 0.1211(3) 0.0606(12) Uani d . . . 1 . .
H H8 0.738693 0.538503 0.137033 0.073 Uiso calc U . R 1 . .
C C9 0.6663(6) 0.6790(6) 0.0490(3) 0.0715(14) Uani d . . . 1 . .
H H9 0.633478 0.620801 0.006308 0.086 Uiso calc U . R 1 . .
C C10 1.2094(11) 0.75 0.1131(5) 0.114(5) Uani d T P S 1 . .
H H10 1.251209 0.749998 0.165576 0.137 Uiso calc U P R 1 . .
C C11 1.1764(8) 0.8634(8) 0.0703(5) 0.101(2) Uani d . . . 1 . .
H H11 1.191126 0.957917 0.086603 0.121 Uiso calc U . R 1 . .
C C12 1.1227(7) 0.8200(7) -0.0007(3) 0.0849(18) Uani d . . . 1 . .
H H12 1.091496 0.878589 -0.043383 0.102 Uiso calc U . R 1 . .
Fe Fe1 0.66426(11) 0.75 0.33928(5) 0.0496(3) Uani d T P S 1 . .
Fe Fe2 0.93445(11) 0.75 0.07604(5) 0.0511(3) Uani d T P S 1 . .

loop_
_atom_site_aniso_label
_atom_site_aniso_U_11
_atom_site_aniso_U_22
_atom_site_aniso_U_33
_atom_site_aniso_U_12
_atom_site_aniso_U_13
_atom_site_aniso_U_23
F1 0.144(14) 0.51(5) 0.050(6) 0 0.042(7) 0
F2 0.100(8) 0.074(8) 0.32(3) -0.018(6) 0.000(14) -0.058(14)
O1 0.150(9) 0.147(10) 0.065(5) -0.042(8) -0.011(6) -0.006(6)
N1 0.043(13) 0.050(10) 0.047(9) 0.002(12) 0.015(10) 0.001(7)
O2 0.172(11) 0.114(8) 0.085(6) -0.078(8) 0.055(7) -0.033(7)
F3 0.123(10) 0.199(18) 0.036(4) 0 0.042(5) 0
F4 0.147(13) 0.194(19) 0.23(2) -0.089(14) 0.067(14) -0.13(2)
F1A 0.108(17) 0.69(10) 0.126(16) 0 0.013(13) 0
F2A 0.21(2) 0.105(11) 0.30(2) 0.012(11) 0.17(2) 0.090(16)
O1A 0.118(7) 0.106(8) 0.099(7) -0.037(6) 0.027(6) -0.044(7)
N1A 0.045(14) 0.054(11) 0.072(12) 0.003(12) 0.027(11) -0.002(8)
O2A 0.160(10) 0.146(10) 0.069(6) -0.031(8) 0.007(7) -0.025(7)
F3A 0.078(12) 0.52(9) 0.129(16) 0 -0.006(10) 0
F4A 0.210(19) 0.36(3) 0.38(3) -0.03(2) 0.10(2) 0.21(2)
C13 0.101(6) 0.077(6) 0.072(5) 0 0.017(5) 0
C14 0.112(8) 0.100(8) 0.083(6) 0 0.043(6) 0
S2 0.0924(14) 0.0911(16) 0.0499(10) 0 0.0075(9) 0
S1 0.0867(13) 0.0872(15) 0.0505(9) 0 0.0030(8) 0
C1 0.037(3) 0.054(4) 0.064(4) 0 0.024(2) 0
C2 0.052(2) 0.055(3) 0.074(3) -0.011(2) 0.021(2) -0.002(2)
C3 0.042(2) 0.085(3) 0.076(3) -0.012(2) 0.007(2) -0.011(3)
C4 0.043(2) 0.100(4) 0.110(4) 0.016(2) 0.016(3) 0.018(3)
C5 0.071(4) 0.124(6) 0.189(7) -0.008(4) 0.066(4) -0.078(5)
C6 0.081(6) 0.215(10) 0.081(5) 0 0.033(5) 0
C7 0.044(3) 0.055(4) 0.065(4) 0 0.025(3) 0
C8 0.047(2) 0.064(3) 0.072(3) -0.010(2) 0.023(2) -0.001(2)
C9 0.044(2) 0.102(4) 0.070(3) -0.014(2) 0.012(2) -0.013(3)
C10 0.037(4) 0.239(16) 0.065(5) 0 0.007(3) 0
C11 0.055(3) 0.102(5) 0.147(7) -0.027(3) 0.044(4) -0.043(5)
C12 0.055(3) 0.111(5) 0.090(4) 0.010(3) 0.033(3) 0.037(3)
Fe1 0.0367(4) 0.0605(6) 0.0521(5) 0 0.0145(3) 0
Fe2 0.0376(4) 0.0638(6) 0.0525(5) 0 0.0162(3) 0

loop_
_atom_type_symbol
_atom_type_description
_atom_type_scat_dispersion_real
_atom_type_scat_dispersion_imag
_atom_type_scat_source
C C 0.0033 0.0016 'International Tables Vol C Tables 4.2.6.8 and 6.1.1.4'
H H 0.0000 0.0000 'International Tables Vol C Tables 4.2.6.8 and 6.1.1.4'
F F 0.0171 0.0103 'International Tables Vol C Tables 4.2.6.8 and 6.1.1.4'
Fe Fe 0.3463 0.8444 'International Tables Vol C Tables 4.2.6.8 and 6.1.1.4'
N N 0.0061 0.0033 'International Tables Vol C Tables 4.2.6.8 and 6.1.1.4'
O O 0.0106 0.0060 'International Tables Vol C Tables 4.2.6.8 and 6.1.1.4'
S S 0.1246 0.1234 'International Tables Vol C Tables 4.2.6.8 and 6.1.1.4'

loop_
_geom_angle_atom_site_label_1
_geom_angle_atom_site_label_2
_geom_angle_atom_site_label_3
_geom_angle_site_symmetry_1
_geom_angle_site_symmetry_3
_geom_angle
_geom_angle_publ_flag
O2 N1 S1 4_575 . 162.(3) ?
O2 N1 N1 4_575 4_575 103.6(17) ?
S1 N1 N1 . 4_575 58.0(15) ?
O2 N1 S2 4_575 . 45.7(11) ?
S1 N1 S2 . . 116.(3) ?
N1 N1 S2 4_575 . 60.1(14) ?
S2 O2 N1 . 4_575 73.1(16) ?
S1 O1A N1A . 4_575 71.6(17) ?
O1A N1A S2 4_575 . 162.(3) ?
O1A N1A S1 4_575 . 48.1(14) ?
S2 N1A S1 . . 116.(3) ?
S2 N1A N1A . 4_575 58.6(17) ?
S1 N1A N1A . 4_575 59.6(16) ?
C14 F3A F4A . . 40.4(15) ?
C14 F3A F4A . 4_575 40.4(14) ?
C14 F4A F3A . . 36.8(11) ?
F2 C13 F2 4_575 . 95.(2) ?
F1A C13 F2A . . 103.1(16) ?
F2 C13 F2A 4_575 4_575 57.4(12) ?
F2 C13 F2A . 4_575 131.6(13) ?
F2 C13 F1 4_575 . 113.1(14) ?
F2 C13 F1 . . 113.1(14) ?
F1A C13 S1 . . 112.4(16) ?
F2 C13 S1 4_575 . 113.7(9) ?
F2 C13 S1 . . 113.7(9) ?
F2A C13 S1 . . 113.8(11) ?
F2A C13 S1 4_575 . 113.8(11) ?
F1 C13 S1 . . 108.1(13) ?
F3A C14 F4A . . 103.(2) ?
F4 C14 F4 . 4_575 110.(3) ?
F4 C14 F3 . . 107.3(13) ?
F4 C14 F3 4_575 . 107.3(13) ?
F3A C14 S2 . . 118.1(17) ?
F4A C14 S2 . . 112.5(15) ?
F4A C14 S2 4_575 . 112.5(16) ?
F4 C14 S2 . . 112.9(9) ?
F4 C14 S2 4_575 . 112.9(10) ?
F3 C14 S2 . . 105.5(11) ?
O2 S2 O2 . 4_575 144.6(14) ?
O2 S2 O2A . 4_575 122.2(9) ?
O2 S2 O2A 4_575 4_575 36.5(6) ?
O2A S2 O2A 4_575 . 89.1(11) ?
O2A S2 N1A 4_575 . 156.9(13) ?
O2A S2 N1A . . 100.9(17) ?
O2 S2 N1A . 4_575 124.2(17) ?
O2 S2 N1A 4_575 4_575 64.4(17) ?
O2 S2 N1 . 4_575 61.2(15) ?
O2 S2 N1 4_575 4_575 117.8(14) ?
O2 S2 N1 . . 117.8(14) ?
O2 S2 N1 4_575 . 61.2(15) ?
N1 S2 N1 4_575 . 60.(3) ?
O2 S2 C14 . . 106.7(6) ?
O2 S2 C14 4_575 . 106.7(6) ?
O2A S2 C14 4_575 . 104.0(6) ?
O2A S2 C14 . . 104.0(6) ?
N1A S2 C14 . . 93.7(10) ?
N1A S2 C14 4_575 . 93.7(10) ?
N1 S2 C14 4_575 . 107.8(10) ?
N1 S2 C14 . . 107.8(10) ?
O1 S1 O1 4_575 . 88.4(9) ?
O1 S1 N1 4_575 . 161.5(13) ?
O1 S1 N1 . . 102.1(15) ?
O1 S1 N1 4_575 4_575 102.1(15) ?
O1 S1 N1 . 4_575 161.5(13) ?
N1 S1 N1 . 4_575 64.(3) ?
O1 S1 N1A 4_575 4_575 149.7(12) ?
O1 S1 N1A . 4_575 99.0(17) ?
N1 S1 N1A . 4_575 14.3(15) ?
N1 S1 N1A 4_575 4_575 64.3(7) ?
O1A S1 N1A . . 116.4(15) ?
O1A S1 N1A 4_575 . 60.3(16) ?
N1A S1 N1A 4_575 . 61.(3) ?
O1A S1 C13 . . 110.9(5) ?
O1A S1 C13 4_575 . 110.9(5) ?
O1 S1 C13 4_575 . 98.7(6) ?
O1 S1 C13 . . 98.7(6) ?
N1 S1 C13 . . 94.8(9) ?
N1 S1 C13 4_575 . 94.8(9) ?
N1A S1 C13 4_575 . 109.1(10) ?
N1A S1 C13 . . 109.1(10) ?
C2 C1 C2 . 4_575 106.6(6) ?
C2 C1 C7 . . 126.6(3) ?
C2 C1 C7 4_575 . 126.6(3) ?
C2 C1 Fe1 . . 68.2(3) ?
C2 C1 Fe1 4_575 . 68.2(3) ?
C7 C1 Fe1 . . 125.0(4) ?
C3 C2 C1 . . 108.8(5) ?
C3 C2 Fe1 . . 68.9(3) ?
C1 C2 Fe1 . . 72.3(3) ?
C3 C2 H2 . . 125.6 ?
C1 C2 H2 . . 125.6 ?
Fe1 C2 H2 . . 125.6 ?
C3 C3 C2 4_575 . 107.9(3) ?
C3 C3 Fe1 4_575 . 69.85(16) ?
C2 C3 Fe1 . . 70.9(2) ?
C3 C3 H3 4_575 . 126.0 ?
C2 C3 H3 . . 126.0 ?
Fe1 C3 H3 . . 126.0 ?
C4 C4 C5 4_575 . 109.0(5) ?
C4 C4 Fe1 4_575 . 71.25(18) ?
C5 C4 Fe1 . . 70.7(3) ?
C4 C4 H4 4_575 . 125.5 ?
C5 C4 H4 . . 125.5 ?
Fe1 C4 H4 . . 125.5 ?
C6 C5 C4 . . 105.8(8) ?
C6 C5 Fe1 . . 70.2(5) ?
C4 C5 Fe1 . . 70.6(3) ?
C6 C5 H5 . . 127.0 ?
C4 C5 H5 . . 127.0 ?
Fe1 C5 H5 . . 127.0 ?
C5 C6 C5 4_575 . 110.5(11) ?
C5 C6 Fe1 4_575 . 71.5(5) ?
C5 C6 Fe1 . . 71.5(5) ?
C5 C6 H6 4_575 . 124.8 ?
C5 C6 H6 . . 124.8 ?
Fe1 C6 H6 . . 124.8 ?
C8 C7 C8 . 4_575 107.6(6) ?
C8 C7 C1 . . 126.1(3) ?
C8 C7 C1 4_575 . 126.1(3) ?
C8 C7 Fe2 . . 69.4(3) ?
C8 C7 Fe2 4_575 . 69.4(3) ?
C1 C7 Fe2 . . 122.4(4) ?
C7 C8 C9 . . 107.8(5) ?
C7 C8 Fe2 . . 69.7(3) ?
C9 C8 Fe2 . . 70.1(3) ?
C7 C8 H8 . . 126.1 ?
C9 C8 H8 . . 126.1 ?
Fe2 C8 H8 . . 126.1 ?
C9 C9 C8 4_575 . 108.4(3) ?
C9 C9 Fe2 4_575 . 70.06(16) ?
C8 C9 Fe2 . . 69.1(2) ?
C9 C9 H9 4_575 . 125.8 ?
C8 C9 H9 . . 125.8 ?
Fe2 C9 H9 . . 125.8 ?
C11 C10 C11 . 4_575 109.0(8) ?
C11 C10 Fe2 . . 70.5(4) ?
C11 C10 Fe2 4_575 . 70.5(4) ?
C11 C10 H10 . . 125.5 ?
C11 C10 H10 4_575 . 125.5 ?
Fe2 C10 H10 . . 125.5 ?
C10 C11 C12 . . 107.6(7) ?
C10 C11 Fe2 . . 69.9(4) ?
C12 C11 Fe2 . . 70.4(3) ?
C10 C11 H11 . . 126.2 ?
C12 C11 H11 . . 126.2 ?
Fe2 C11 H11 . . 126.2 ?
C12 C12 C11 4_575 . 107.9(4) ?
C12 C12 Fe2 4_575 . 70.24(18) ?
C11 C12 Fe2 . . 69.7(3) ?
C12 C12 H12 4_575 . 126.0 ?
C11 C12 H12 . . 126.0 ?
Fe2 C12 H12 . . 126.0 ?
C6 Fe1 C3 . 4_575 113.7(4) ?
C6 Fe1 C3 . . 113.7(4) ?
C3 Fe1 C3 4_575 . 40.3(3) ?
C6 Fe1 C4 . . 63.6(4) ?
C3 Fe1 C4 4_575 . 177.1(2) ?
C3 Fe1 C4 . . 141.0(2) ?
C6 Fe1 C4 . 4_575 63.6(4) ?
C3 Fe1 C4 4_575 4_575 141.0(2) ?
C3 Fe1 C4 . 4_575 177.1(2) ?
C4 Fe1 C4 . 4_575 37.5(4) ?
C6 Fe1 C5 . . 38.3(3) ?
C3 Fe1 C5 4_575 . 139.8(3) ?
C3 Fe1 C5 . . 113.2(3) ?
C4 Fe1 C5 . . 38.7(3) ?
C4 Fe1 C5 4_575 . 64.2(3) ?
C6 Fe1 C5 . 4_575 38.3(3) ?
C3 Fe1 C5 4_575 4_575 113.2(3) ?
C3 Fe1 C5 . 4_575 139.8(3) ?
C4 Fe1 C5 . 4_575 64.2(3) ?
C4 Fe1 C5 4_575 4_575 38.7(3) ?
C5 Fe1 C5 . 4_575 64.9(5) ?
C6 Fe1 C2 . . 140.9(2) ?
C3 Fe1 C2 4_575 . 67.4(2) ?
C3 Fe1 C2 . . 40.2(2) ?
C4 Fe1 C2 . . 115.3(2) ?
C4 Fe1 C2 4_575 . 141.3(2) ?
C5 Fe1 C2 . . 114.2(3) ?
C5 Fe1 C2 4_575 . 179.1(3) ?
C6 Fe1 C2 . 4_575 140.9(2) ?
C3 Fe1 C2 4_575 4_575 40.2(2) ?
C3 Fe1 C2 . 4_575 67.4(2) ?
C4 Fe1 C2 . 4_575 141.3(2) ?
C4 Fe1 C2 4_575 4_575 115.3(2) ?
C5 Fe1 C2 . 4_575 179.1(3) ?
C5 Fe1 C2 4_575 4_575 114.2(3) ?
C2 Fe1 C2 . 4_575 66.8(3) ?
C6 Fe1 C1 . . 179.1(4) ?
C3 Fe1 C1 4_575 . 67.1(2) ?
C3 Fe1 C1 . . 67.1(2) ?
C4 Fe1 C1 . . 115.6(2) ?
C4 Fe1 C1 4_575 . 115.6(2) ?
C5 Fe1 C1 . . 141.3(3) ?
C5 Fe1 C1 4_575 . 141.3(3) ?
C2 Fe1 C1 . . 39.55(15) ?
C2 Fe1 C1 4_575 . 39.55(15) ?
C10 Fe2 C11 . 4_575 39.6(3) ?
C10 Fe2 C11 . . 39.6(3) ?
C11 Fe2 C11 4_575 . 66.7(4) ?
C10 Fe2 C8 . 4_575 123.6(2) ?
C11 Fe2 C8 4_575 4_575 159.0(3) ?
C11 Fe2 C8 . 4_575 108.2(2) ?
C10 Fe2 C8 . . 123.6(2) ?
C11 Fe2 C8 4_575 . 108.2(2) ?
C11 Fe2 C8 . . 159.0(3) ?
C8 Fe2 C8 4_575 . 68.7(3) ?
C10 Fe2 C7 . . 108.4(3) ?
C11 Fe2 C7 4_575 . 123.2(3) ?
C11 Fe2 C7 . . 123.2(3) ?
C8 Fe2 C7 4_575 . 40.90(16) ?
C8 Fe2 C7 . . 40.90(16) ?
C10 Fe2 C12 . . 66.5(3) ?
C11 Fe2 C12 4_575 . 66.7(2) ?
C11 Fe2 C12 . . 39.9(3) ?
C8 Fe2 C12 4_575 . 123.5(2) ?
C8 Fe2 C12 . . 159.0(2) ?
C7 Fe2 C12 . . 159.2(2) ?
C10 Fe2 C12 . 4_575 66.5(3) ?
C11 Fe2 C12 4_575 4_575 39.9(3) ?
C11 Fe2 C12 . 4_575 66.7(2) ?
C8 Fe2 C12 4_575 4_575 159.0(2) ?
C8 Fe2 C12 . 4_575 123.5(2) ?
C7 Fe2 C12 . 4_575 159.2(2) ?
C12 Fe2 C12 . 4_575 39.5(4) ?
C10 Fe2 C9 . . 159.56(17) ?
C11 Fe2 C9 4_575 . 124.0(3) ?
C11 Fe2 C9 . . 159.1(3) ?
C8 Fe2 C9 4_575 . 68.2(2) ?
C8 Fe2 C9 . . 40.8(2) ?
C7 Fe2 C9 . . 68.5(2) ?
C12 Fe2 C9 . . 123.6(2) ?
C12 Fe2 C9 4_575 . 108.8(2) ?
C10 Fe2 C9 . 4_575 159.56(17) ?
C11 Fe2 C9 4_575 4_575 159.1(3) ?
C11 Fe2 C9 . 4_575 124.0(3) ?
C8 Fe2 C9 4_575 4_575 40.8(2) ?
C8 Fe2 C9 . 4_575 68.2(2) ?
C7 Fe2 C9 . 4_575 68.5(2) ?
C12 Fe2 C9 . 4_575 108.8(2) ?
C12 Fe2 C9 4_575 4_575 123.6(2) ?
C9 Fe2 C9 . 4_575 39.9(3) ?

loop_
_geom_bond_atom_site_label_1
_geom_bond_atom_site_label_2
_geom_bond_site_symmetry_2
_geom_bond_distance
_geom_bond_publ_flag
F1 C13 . 1.276(17) ?
F2 C13 . 1.268(17) ?
O1 S1 . 1.499(11) ?
N1 O2 4_575 1.54(4) ?
N1 S1 . 1.59(4) ?
N1 N1 4_575 1.68(9) ?
N1 S2 . 1.69(4) ?
O2 S2 . 1.261(10) ?
F3 C14 . 1.357(17) ?
F4 C14 . 1.302(17) ?
F1A C13 . 1.16(3) ?
F2A C13 . 1.230(12) ?
O1A S1 . 1.304(10) ?
O1A N1A 4_575 1.52(5) ?
N1A S2 . 1.61(5) ?
N1A S1 . 1.66(4) ?
N1A N1A 4_575 1.68(10) ?
O2A S2 . 1.510(11) ?
F3A C14 . 1.07(3) ?
F3A F4A . 1.74(4) ?
F3A F4A 4_575 1.74(4) ?
F4A C14 . 1.16(2) ?
C13 S1 . 1.797(10) ?
C14 S2 . 1.810(12) ?
C1 C2 . 1.424(6) ?
C1 C2 4_575 1.424(6) ?
C1 C7 . 1.443(10) ?
C1 Fe1 . 2.130(5) ?
C2 C3 . 1.419(7) ?
C2 Fe1 . 2.076(4) ?
C2 H2 . 0.98 ?
C3 C3 4_575 1.412(11) ?
C3 Fe1 . 2.050(4) ?
C3 H3 . 0.98 ?
C4 C4 4_575 1.325(13) ?
C4 C5 . 1.365(10) ?
C4 Fe1 . 2.061(5) ?
C4 H4 . 0.98 ?
C5 C6 . 1.347(11) ?
C5 Fe1 . 2.062(6) ?
C5 H5 . 0.98 ?
C6 Fe1 . 2.045(10) ?
C6 H6 . 0.98 ?
C7 C8 . 1.424(6) ?
C7 C8 4_575 1.424(6) ?
C7 Fe2 . 2.040(6) ?
C8 C9 . 1.425(7) ?
C8 Fe2 . 2.036(4) ?
C8 H8 . 0.98 ?
C9 C9 4_575 1.399(12) ?
C9 Fe2 . 2.051(4) ?
C9 H9 . 0.98 ?
C10 C11 . 1.373(9) ?
C10 C11 4_575 1.373(9) ?
C10 Fe2 . 2.023(8) ?
C10 H10 . 0.98 ?
C11 C12 . 1.389(9) ?
C11 Fe2 . 2.031(5) ?
C11 H11 . 0.98 ?
C12 C12 4_575 1.380(13) ?
C12 Fe2 . 2.040(5) ?
C12 H12 . 0.98 ?
